data_7019049
loop_
_publ_author_name
'Zhao, Qiang'
'Liu, Xiu-Ming'
'Song, Wei-Chao'
'Bu, Xian-He'

_publ_section_title
;
 Valence-induced assembly of Cu(I)-Cu(II) ions into different discrete
 coordination architectures by a disk-shaped polypyridyl ligand.
;
_journal_issue 22
_journal_name_full 'Dalton transactions (Cambridge, England : 2003)'
_journal_page_first 6683
_journal_page_last 6688
_journal_paper_doi 10.1039/c2dt00002d
_journal_volume 41
_journal_year 2012
_chemical_formula_sum 'C266.5 H195 Cl29 Cu12 N96 O84'
_chemical_formula_weight 7876.86
_chemical_name_systematic
;
?
;
_space_group_IT_number 167
_symmetry_cell_setting trigonal
_symmetry_space_group_name_Hall '-R 3 2"c'
_symmetry_space_group_name_H-M 'R -3 c :H'
_atom_sites_solution_hydrogens geom
_atom_sites_solution_primary direct
_atom_sites_solution_secondary difmap
_audit_creation_method SHELXL-97
_cell_angle_alpha 90.00
_cell_angle_beta 90.00
_cell_angle_gamma 120.00
_cell_formula_units_Z 6
_cell_length_a 25.626(7)
_cell_length_b 25.626(7)
_cell_length_c 85.61(3)
_cell_measurement_reflns_used 45241
_cell_measurement_temperature 113(2)
_cell_measurement_theta_max 27.1
_cell_measurement_theta_min 2.1
_cell_volume 48687(3)
_computing_cell_refinement 'CrystalClear-SM Expert 2.0 r2 (Rigaku, 2009)'
_computing_data_collection 'CrystalClear-SM Expert 2.0 r2 (Rigaku, 2009)'
_computing_data_reduction 'CrystalClear-SM Expert 2.0 r2 (Rigaku, 2009)'
_computing_molecular_graphics 'Bruker SHELXTL'
_computing_publication_material 'Bruker SHELXTL'
_computing_structure_refinement 'SHELXL-97 (Sheldrick, 1997)'
_computing_structure_solution 'SHELXS-97 (Sheldrick, 1997)'
_diffrn_ambient_temperature 113(2)
_diffrn_detector_area_resol_mean 28.5714
_diffrn_measured_fraction_theta_full 0.999
_diffrn_measured_fraction_theta_max 0.999
_diffrn_measurement_device_type 'Rigaku Saturn724+ (2x2 bin mode)'
_diffrn_measurement_method 'profile data from \w-scans'
_diffrn_radiation_monochromator graphite
_diffrn_radiation_source 'fine-focus sealed tube'
_diffrn_radiation_type MoK\a
_diffrn_radiation_wavelength 0.71073
_diffrn_reflns_av_R_equivalents 0.0672
_diffrn_reflns_av_sigmaI/netI 0.0367
_diffrn_reflns_limit_h_max 30
_diffrn_reflns_limit_h_min -25
_diffrn_reflns_limit_k_max 30
_diffrn_reflns_limit_k_min -30
_diffrn_reflns_limit_l_max 101
_diffrn_reflns_limit_l_min -101
_diffrn_reflns_number 120649
_diffrn_reflns_theta_full 25.01
_diffrn_reflns_theta_max 25.01
_diffrn_reflns_theta_min 2.14
_exptl_absorpt_coefficient_mu 1.070
_exptl_absorpt_correction_T_max 1.000
_exptl_absorpt_correction_T_min 0.844
_exptl_absorpt_correction_type multi-scan
_exptl_crystal_colour dark-brow
_exptl_crystal_density_diffrn 1.574
_exptl_crystal_density_method 'not measured'
_exptl_crystal_description Prism
_exptl_crystal_F_000 23322
_exptl_crystal_size_max 0.2
_exptl_crystal_size_mid 0.2
_exptl_crystal_size_min 0.2
_platon_squeeze_details
;In order to subtract the contribution from the disordered solvent molecules, the SQUEEZE command was applied, which gave a new HKL file. The number of located electrons is 4370, is included in the formula, formula weight, calculated density, and F(000). These residual electron density were assigned to 12 water molecules and 14.5 dichloromethane molecules. So SQUEEZE 12 water molecules and 14.5 dichloromethane molecules per formula unit. This value calculated based upon electrons analysis. (One water molecule would give 10 e; one dichloromethane molecule would give 42 e). So the tentative formula for this compound is presented as in the text.
See refs. (a) C. H Tan, S. H Yang, N. R. Champness, X. Lin, A. J. Blake, W. Lewis and M. Schroder, Chem. Commun., 2011, 47, 4487; (b) A. L. Spek, Acta Crystallogr.Sect.D, 2009, 65, 148.
Z before the SQUEEZE is 6 and after the SQUEEZE is 12
;
_refine_diff_density_max 0.826
_refine_diff_density_min -0.649
_refine_diff_density_rms 0.092
_refine_ls_extinction_method none
_refine_ls_goodness_of_fit_ref 1.201
_refine_ls_hydrogen_treatment constr
_refine_ls_matrix_type full
_refine_ls_number_parameters 737
_refine_ls_number_reflns 9550
_refine_ls_number_restraints 132
_refine_ls_restrained_S_all 1.209
_refine_ls_R_factor_all 0.0860
_refine_ls_R_factor_gt 0.0784
_refine_ls_shift/su_max 0.074
_refine_ls_shift/su_mean 0.001
_refine_ls_structure_factor_coef Fsqd
_refine_ls_weighting_details 'calc w=1/[\s^2^(Fo^2^)+(0.0484P)^2^+602.7534P] where P=(Fo^2^+2Fc^2^)/3'
_refine_ls_weighting_scheme calc
_refine_ls_wR_factor_gt 0.1696
_refine_ls_wR_factor_ref 0.1737
_reflns_number_gt 8689
_reflns_number_total 9550
_reflns_threshold_expression >2sigma(I)
_cod_data_source_file c2dt00002d.txt
_cod_data_source_block 2
_cod_depositor_comments
;
The following automatic conversions were performed:

'_symmetry_cell_setting' value 'Trigonal' changed to 'trigonal'
according to /home/saulius/struct/CIF-dictionaries/cif_core.dic
dictionary named 'cif_core.dic' version 2.4.1 from
2010-06-29.

'_exptl_absorpt_correction_type' value 'Multi-scan'
changed to 'multi-scan' according to
/home/saulius/struct/CIF-dictionaries/cif_core.dic dictionary named
'cif_core.dic' version 2.4.1 from 2010-06-29.

Automatic conversion script
Id: cif_fix_values 1715 2011-07-08 13:25:40Z adriana 
;
_cod_original_cell_volume 48687(25)
_cod_original_sg_symbol_H-M R-3c
_cod_original_formula_sum C266.5H195Cl29Cu12N96O84
_cod_database_code 7019049

loop_
_symmetry_equiv_pos_as_xyz
'x, y, z'
'-y, x-y, z'
'-x+y, -x, z'
'y, x, -z+1/2'
'-x, -x+y, -z+1/2'
'x-y, -y, -z+1/2'
'x+2/3, y+1/3, z+1/3'
'-y+2/3, x-y+1/3, z+1/3'
'-x+y+2/3, -x+1/3, z+1/3'
'y+2/3, x+1/3, -z+5/6'
'-x+2/3, -x+y+1/3, -z+5/6'
'x-y+2/3, -y+1/3, -z+5/6'
'x+1/3, y+2/3, z+2/3'
'-y+1/3, x-y+2/3, z+2/3'
'-x+y+1/3, -x+2/3, z+2/3'
'y+1/3, x+2/3, -z+7/6'
'-x+1/3, -x+y+2/3, -z+7/6'
'x-y+1/3, -y+2/3, -z+7/6'
'-x, -y, -z'
'y, -x+y, -z'
'x-y, x, -z'
'-y, -x, z-1/2'
'x, x-y, z-1/2'
'-x+y, y, z-1/2'
'-x+2/3, -y+1/3, -z+1/3'
'y+2/3, -x+y+1/3, -z+1/3'
'x-y+2/3, x+1/3, -z+1/3'
'-y+2/3, -x+1/3, z-1/6'
'x+2/3, x-y+1/3, z-1/6'
'-x+y+2/3, y+1/3, z-1/6'
'-x+1/3, -y+2/3, -z+2/3'
'y+1/3, -x+y+2/3, -z+2/3'
'x-y+1/3, x+2/3, -z+2/3'
'-y+1/3, -x+2/3, z+1/6'
'x+1/3, x-y+2/3, z+1/6'
'-x+y+1/3, y+2/3, z+1/6'

loop_
_atom_site_label
_atom_site_type_symbol
_atom_site_fract_x
_atom_site_fract_y
_atom_site_fract_z
_atom_site_U_iso_or_equiv
_atom_site_adp_type
_atom_site_occupancy
_atom_site_symmetry_multiplicity
_atom_site_calc_flag
_atom_site_refinement_flags
_atom_site_disorder_assembly
_atom_site_disorder_group
C1 C 0.9957(3) 0.2774(2) 0.06737(7) 0.0369(13) Uani 1 1 d . . .
H1 H 0.9797 0.2928 0.0746 0.044 Uiso 1 1 calc R . .
C2 C 1.0390(3) 0.3162(2) 0.05710(7) 0.0420(14) Uani 1 1 d . . .
H2 H 1.0524 0.3573 0.0574 0.050 Uiso 1 1 calc R . .
C3 C 1.0622(3) 0.2936(3) 0.04646(8) 0.0483(16) Uani 1 1 d . . .
H3 H 1.0907 0.3191 0.0393 0.058 Uiso 1 1 calc R . .
C4 C 1.0432(3) 0.2328(2) 0.04637(8) 0.0437(15) Uani 1 1 d . . .
H4 H 1.0596 0.2172 0.0393 0.052 Uiso 1 1 calc R . .
C5 C 0.9993(2) 0.1952(2) 0.05692(6) 0.0286(11) Uani 1 1 d . . .
C6 C 0.9792(2) 0.1293(2) 0.05745(6) 0.0246(10) Uani 1 1 d . . .
C7 C 0.9190(2) 0.0815(2) 0.05719(5) 0.0245(10) Uani 1 1 d . . .
C8 C 0.9522(2) 0.0137(2) 0.05685(6) 0.0247(10) Uani 1 1 d . . .
C9 C 1.0120(2) 0.0607(2) 0.05697(6) 0.0278(11) Uani 1 1 d . . .
C10 C 0.8051(2) 0.1271(3) 0.06478(7) 0.0363(12) Uani 1 1 d . . .
H10A H 0.7991 0.1514 0.0718 0.044 Uiso 1 1 calc R . .
C11 C 0.7618(2) 0.0957(3) 0.05375(7) 0.0402(13) Uani 1 1 d . . .
H11A H 0.7275 0.0993 0.0532 0.048 Uiso 1 1 calc R . .
C12 C 0.8212(2) 0.0547(2) 0.04455(6) 0.0312(11) Uani 1 1 d . . .
H12A H 0.8271 0.0298 0.0378 0.037 Uiso 1 1 calc R . .
C13 C 0.7696(2) 0.0589(2) 0.04364(6) 0.0354(12) Uani 1 1 d . . .
H13A H 0.7403 0.0369 0.0362 0.042 Uiso 1 1 calc R . .
C14 C 0.8638(2) 0.0882(2) 0.05576(6) 0.0254(10) Uani 1 1 d . . .
C15 C 0.8394(2) 0.1807(2) -0.01823(7) 0.0338(12) Uani 1 1 d . . .
H15A H 0.8457 0.1540 -0.0122 0.041 Uiso 1 1 calc R . .
C16 C 0.8791(2) 0.2110(2) -0.03043(7) 0.0376(13) Uani 1 1 d . . .
H16A H 0.9112 0.2048 -0.0326 0.045 Uiso 1 1 calc R . .
C17 C 0.8696(2) 0.2506(2) -0.03928(7) 0.0361(12) Uani 1 1 d . . .
H17A H 0.8946 0.2709 -0.0477 0.043 Uiso 1 1 calc R . .
C18 C 0.8223(2) 0.2598(2) -0.03545(6) 0.0337(12) Uani 1 1 d . . .
H18A H 0.8161 0.2873 -0.0411 0.040 Uiso 1 1 calc R . .
C19 C 0.7844(2) 0.2280(2) -0.02327(6) 0.0273(10) Uani 1 1 d . . .
C20 C 0.7104(2) 0.3141(2) -0.01646(6) 0.0276(11) Uani 1 1 d . . .
C21 C 0.6489(2) 0.2709(2) -0.01640(5) 0.0265(11) Uani 1 1 d . . .
C22 C 0.7348(2) 0.2396(2) -0.01921(6) 0.0265(11) Uani 1 1 d . . .
C23 C 0.6726(2) 0.1957(2) -0.01873(6) 0.0268(10) Uani 1 1 d . . .
C24 C 0.5790(2) 0.0425(2) -0.03598(6) 0.0321(12) Uani 1 1 d . . .
H24A H 0.5479 0.0231 -0.0432 0.038 Uiso 1 1 calc R . .
C25 C 0.6040(2) 0.0123(2) -0.02908(6) 0.0343(12) Uani 1 1 d . . .
H25A H 0.5907 -0.0278 -0.0316 0.041 Uiso 1 1 calc R . .
C26 C 0.6495(2) 0.0423(2) -0.01826(6) 0.0295(11) Uani 1 1 d . . .
H26A H 0.6657 0.0213 -0.0133 0.035 Uiso 1 1 calc R . .
C27 C 0.5858(2) 0.0429(2) 0.04261(6) 0.0339(12) Uani 1 1 d . . .
H27A H 0.5585 0.0238 0.0507 0.041 Uiso 1 1 calc R . .
C28 C 0.6035(2) 0.0110(2) 0.03323(6) 0.0316(12) Uani 1 1 d . . .
H28A H 0.5874 -0.0302 0.0347 0.038 Uiso 1 1 calc R . .
C29 C 0.6092(2) 0.1041(2) 0.03986(6) 0.0306(11) Uani 1 1 d . . .
H29A H 0.5967 0.1263 0.0458 0.037 Uiso 1 1 calc R . .
C30 C 0.6514(2) 0.1315(2) 0.02814(6) 0.0255(10) Uani 1 1 d . . .
C31 C 0.6754(2) 0.1970(2) 0.02529(5) 0.0245(10) Uani 1 1 d . . .
C32 C 0.7381(2) 0.2424(2) 0.02517(5) 0.0248(10) Uani 1 1 d . . .
C33 C 0.7114(2) 0.3154(2) 0.02360(5) 0.0254(10) Uani 1 1 d . . .
C34 C 0.6498(2) 0.2708(2) 0.02384(6) 0.0253(10) Uani 1 1 d . . .
C35 C 0.8317(2) 0.2662(2) 0.03881(6) 0.0302(11) Uani 1 1 d . . .
H35A H 0.8270 0.2942 0.0446 0.036 Uiso 1 1 calc R . .
C36 C 0.8805(2) 0.2595(2) 0.04122(7) 0.0345(12) Uani 1 1 d . . .
H36A H 0.9090 0.2823 0.0487 0.041 Uiso 1 1 calc R . .
C37 C 0.8869(2) 0.2178(2) 0.03220(7) 0.0361(13) Uani 1 1 d . . .
H37A H 0.9202 0.2127 0.0334 0.043 Uiso 1 1 calc R . .
C38 C 0.8426(2) 0.1842(2) 0.02143(6) 0.0317(12) Uani 1 1 d . . .
H38A H 0.8469 0.1563 0.0154 0.038 Uiso 1 1 calc R . .
C43 C 0.6003(2) 0.1021(2) -0.03221(6) 0.0326(12) Uani 1 1 d . . .
H43A H 0.5832 0.1231 -0.0367 0.039 Uiso 1 1 calc R . .
C53 C 0.6474(2) 0.1304(2) -0.02172(6) 0.0269(11) Uani 1 1 d . . .
C54 C 0.7889(2) 0.2312(2) 0.02761(6) 0.0249(10) Uani 1 1 d . . .
C57 C 0.6454(2) 0.0410(2) 0.02167(6) 0.0282(11) Uani 1 1 d . . .
H57A H 0.6567 0.0191 0.0153 0.034 Uiso 1 1 calc R . .
Cu1 Cu 0.91411(3) 0.16746(3) 0.083263(7) 0.02983(18) Uani 1 1 d . . .
Cu2 Cu 0.73410(3) 0.13962(3) 0.002334(7) 0.02655(17) Uani 1 1 d . . .
N1 N 1.0081(3) 0.1821(3) 0.10127(7) 0.0639(17) Uani 1 1 d . . .
N3 N 0.8429(2) 0.0690(2) 0.10051(6) 0.0449(12) Uani 1 1 d . . .
N6 N 0.85607(18) 0.12419(18) 0.06587(5) 0.0258(9) Uani 1 1 d . A .
N7 N 0.97573(18) 0.21759(18) 0.06735(5) 0.0289(9) Uani 1 1 d . A .
N8 N 1.02535(18) 0.11895(17) 0.05684(5) 0.0268(9) Uani 1 1 d . . .
N9 N 0.90584(17) 0.02436(17) 0.05663(5) 0.0239(9) Uani 1 1 d . . .
N10 N 0.67064(17) 0.10082(17) 0.01927(5) 0.0244(9) Uani 1 1 d . B .
N12 N 0.67099(17) 0.09978(17) -0.01471(5) 0.0251(9) Uani 1 1 d . B .
N13 N 0.79249(18) 0.18817(18) -0.01472(5) 0.0277(9) Uani 1 1 d . B .
N14 N 0.79388(17) 0.18953(17) 0.01916(5) 0.0249(9) Uani 1 1 d . B .
N15 N 0.63083(19) 0.21160(18) -0.01731(5) 0.0287(9) Uani 1 1 d . . .
N16 N 0.63255(18) 0.21219(17) 0.02447(5) 0.0254(9) Uani 1 1 d . . .
N17 N 0.75325(19) 0.29861(18) -0.01789(5) 0.0300(9) Uani 1 1 d . . .
N18 N 0.75462(18) 0.30027(18) 0.02429(4) 0.0242(9) Uani 1 1 d . . .
O1 O 0.97402(19) 0.2050(2) 0.10017(5) 0.0499(11) Uani 1 1 d . A .
O2 O 1.0037(3) 0.1443(3) 0.09147(7) 0.0779(16) Uani 1 1 d . A .
O3 O 1.0448(2) 0.1998(4) 0.11201(6) 0.102(2) Uani 1 1 d . A .
N2 N 0.8572(4) 0.2492(3) 0.09618(9) 0.050(3) Uani 0.689(11) 1 d PDU A 1
O4 O 0.8955(4) 0.2459(4) 0.08790(12) 0.079(3) Uani 0.689(11) 1 d PDU A 1
O5 O 0.8726(5) 0.2838(5) 0.10745(11) 0.089(5) Uani 0.689(11) 1 d PD A 1
O6 O 0.8025(3) 0.2170(4) 0.09303(10) 0.082(3) Uani 0.689(11) 1 d PD A 1
N2' N 0.8769(6) 0.2610(6) 0.09774(16) 0.037(6) Uani 0.311(11) 1 d PDU A 2
O4' O 0.8657(7) 0.2248(8) 0.0868(2) 0.062(6) Uani 0.311(11) 1 d PDU A 2
O5' O 0.9298(7) 0.3003(8) 0.1004(2) 0.108(9) Uani 0.311(11) 1 d PD A 2
O6' O 0.8353(8) 0.2576(11) 0.1059(3) 0.101(10) Uani 0.311(11) 1 d PD A 2
O7 O 0.85244(18) 0.12114(18) 0.09895(4) 0.0414(9) Uani 1 1 d . A .
O8 O 0.8071(3) 0.0356(3) 0.11032(7) 0.091(2) Uani 1 1 d . A .
O9 O 0.8694(3) 0.0498(2) 0.09152(6) 0.0741(16) Uani 1 1 d . A .
N4 N 0.7705(8) 0.0234(10) -0.0005(2) 0.039(3) Uani 0.224(4) 1 d PD B 1
O10 O 0.7631(13) 0.0642(12) 0.0037(3) 0.0277(15) Uani 0.224(4) 1 d PDU B 1
O11 O 0.767(2) 0.0096(18) -0.0145(3) 0.17(2) Uani 0.224(4) 1 d PDU B 1
O12 O 0.7822(17) -0.0058(15) 0.0091(4) 0.112(13) Uani 0.224(4) 1 d PDU B 1
N4' N 0.7806(5) 0.0386(5) 0.00381(10) 0.039(3) Uani 0.392(8) 1 d PD B 2
O10' O 0.7580(5) 0.0670(5) -0.00052(13) 0.0277(15) Uani 0.392(8) 1 d PDU B 2
O11' O 0.8369(4) 0.0617(5) 0.0031(2) 0.087(6) Uani 0.392(8) 1 d PD B 2
O12' O 0.7510(7) -0.0134(5) 0.00904(18) 0.071(5) Uani 0.392(8) 1 d PDU B 2
N4" N 0.7586(5) 0.0292(5) -0.00066(12) 0.039(3) Uani 0.384(8) 1 d PD B 3
O10" O 0.7593(7) 0.0686(6) 0.00665(14) 0.0277(15) Uani 0.384(8) 1 d PDU B 3
O11" O 0.7943(8) 0.0381(6) -0.01143(18) 0.090(6) Uani 0.384(8) 1 d PDU B 3
O12" O 0.7207(7) -0.0247(5) 0.0022(2) 0.086(5) Uani 0.384(8) 1 d PDU B 3

loop_
_atom_site_aniso_label
_atom_site_aniso_U_11
_atom_site_aniso_U_22
_atom_site_aniso_U_33
_atom_site_aniso_U_23
_atom_site_aniso_U_13
_atom_site_aniso_U_12
C1 0.041(3) 0.026(3) 0.046(3) -0.008(2) -0.012(3) 0.018(3)
C2 0.040(3) 0.023(3) 0.063(4) -0.003(3) -0.010(3) 0.016(3)
C3 0.035(3) 0.027(3) 0.077(5) 0.021(3) 0.019(3) 0.011(3)
C4 0.040(3) 0.030(3) 0.065(4) 0.009(3) 0.020(3) 0.020(3)
C5 0.023(3) 0.022(3) 0.045(3) -0.002(2) -0.004(2) 0.014(2)
C6 0.023(2) 0.023(2) 0.027(2) 0.0024(19) 0.0016(19) 0.010(2)
C7 0.026(3) 0.021(2) 0.028(2) 0.002(2) 0.000(2) 0.014(2)
C8 0.020(2) 0.020(2) 0.034(3) 0.000(2) -0.0025(19) 0.010(2)
C9 0.021(2) 0.024(3) 0.036(3) -0.001(2) 0.004(2) 0.010(2)
C10 0.035(3) 0.040(3) 0.043(3) 0.001(2) 0.006(2) 0.026(3)
C11 0.031(3) 0.050(4) 0.051(3) -0.004(3) -0.008(3) 0.029(3)
C12 0.032(3) 0.031(3) 0.032(3) -0.006(2) -0.003(2) 0.017(2)
C13 0.031(3) 0.039(3) 0.039(3) -0.006(2) -0.014(2) 0.019(3)
C14 0.024(3) 0.023(2) 0.031(3) 0.004(2) 0.002(2) 0.013(2)
C15 0.025(3) 0.028(3) 0.049(3) -0.006(2) -0.009(2) 0.014(2)
C16 0.026(3) 0.030(3) 0.057(4) -0.005(3) -0.003(3) 0.015(2)
C17 0.025(3) 0.030(3) 0.045(3) 0.001(2) 0.004(2) 0.008(2)
C18 0.028(3) 0.026(3) 0.042(3) 0.003(2) 0.002(2) 0.010(2)
C19 0.024(3) 0.023(2) 0.033(3) -0.002(2) -0.003(2) 0.010(2)
C20 0.027(3) 0.026(3) 0.033(3) -0.002(2) -0.004(2) 0.016(2)
C21 0.030(3) 0.024(3) 0.027(2) 0.005(2) 0.000(2) 0.014(2)
C22 0.025(3) 0.023(3) 0.031(3) -0.002(2) -0.003(2) 0.012(2)
C23 0.023(3) 0.027(3) 0.032(3) 0.000(2) -0.001(2) 0.014(2)
C24 0.031(3) 0.030(3) 0.029(3) -0.005(2) -0.005(2) 0.010(2)
C25 0.034(3) 0.024(3) 0.035(3) -0.007(2) 0.001(2) 0.008(2)
C26 0.025(3) 0.026(3) 0.035(3) 0.003(2) -0.001(2) 0.011(2)
C27 0.026(3) 0.039(3) 0.037(3) 0.011(2) 0.000(2) 0.016(2)
C28 0.027(3) 0.024(3) 0.042(3) 0.004(2) -0.009(2) 0.011(2)
C29 0.028(3) 0.029(3) 0.037(3) 0.002(2) -0.004(2) 0.016(2)
C30 0.022(2) 0.020(2) 0.034(3) 0.002(2) -0.007(2) 0.010(2)
C31 0.024(2) 0.029(3) 0.022(2) 0.0003(19) -0.0003(19) 0.014(2)
C32 0.024(3) 0.022(2) 0.029(2) -0.0011(19) -0.003(2) 0.012(2)
C33 0.026(3) 0.029(3) 0.027(2) -0.002(2) 0.0006(19) 0.017(2)
C34 0.023(2) 0.024(3) 0.030(3) 0.000(2) -0.002(2) 0.013(2)
C35 0.031(3) 0.027(3) 0.033(3) -0.003(2) -0.007(2) 0.015(2)
C36 0.026(3) 0.022(3) 0.047(3) 0.001(2) -0.014(2) 0.005(2)
C37 0.021(3) 0.034(3) 0.056(3) 0.005(3) -0.008(2) 0.015(2)
C38 0.028(3) 0.027(3) 0.040(3) 0.000(2) 0.001(2) 0.014(2)
C43 0.029(3) 0.038(3) 0.031(3) 0.004(2) 0.000(2) 0.017(2)
C53 0.025(3) 0.030(3) 0.027(2) 0.000(2) -0.002(2) 0.014(2)
C54 0.023(2) 0.018(2) 0.031(2) 0.0041(19) -0.002(2) 0.009(2)
C57 0.028(3) 0.022(3) 0.034(3) 0.002(2) -0.008(2) 0.011(2)
Cu1 0.0318(4) 0.0296(3) 0.0292(3) -0.0050(3) -0.0035(3) 0.0161(3)
Cu2 0.0240(3) 0.0226(3) 0.0310(3) -0.0008(2) -0.0045(2) 0.0101(3)
N1 0.048(3) 0.090(5) 0.041(3) 0.001(3) -0.012(3) 0.024(4)
N3 0.046(3) 0.057(3) 0.038(3) 0.019(2) 0.015(2) 0.031(3)
N6 0.023(2) 0.025(2) 0.034(2) 0.0004(17) -0.0001(17) 0.0153(18)
N7 0.026(2) 0.025(2) 0.036(2) -0.0050(18) -0.0098(18) 0.0135(19)
N8 0.026(2) 0.017(2) 0.038(2) 0.0011(17) 0.0017(18) 0.0117(18)
N9 0.023(2) 0.020(2) 0.029(2) 0.0000(16) 0.0001(16) 0.0110(17)
N10 0.022(2) 0.019(2) 0.029(2) 0.0013(16) -0.0085(17) 0.0089(17)
N12 0.021(2) 0.022(2) 0.030(2) -0.0023(17) -0.0025(17) 0.0088(18)
N13 0.022(2) 0.022(2) 0.037(2) -0.0029(18) -0.0033(18) 0.0099(18)
N14 0.020(2) 0.018(2) 0.035(2) -0.0002(17) -0.0055(17) 0.0079(17)
N15 0.032(2) 0.026(2) 0.027(2) 0.0045(17) 0.0022(18) 0.0128(19)
N16 0.026(2) 0.021(2) 0.029(2) 0.0012(17) -0.0019(17) 0.0114(18)
N17 0.029(2) 0.023(2) 0.035(2) 0.0003(18) -0.0037(18) 0.0114(19)
N18 0.025(2) 0.026(2) 0.025(2) -0.0031(16) -0.0010(16) 0.0162(18)
O1 0.043(2) 0.056(3) 0.037(2) -0.0080(19) -0.0050(19) 0.015(2)
O2 0.093(4) 0.092(4) 0.075(4) -0.010(3) -0.034(3) 0.066(4)
O3 0.054(3) 0.196(7) 0.043(3) -0.011(4) -0.018(3) 0.054(4)
N2 0.055(6) 0.050(6) 0.056(5) -0.003(4) 0.002(5) 0.035(5)
O4 0.076(6) 0.058(5) 0.118(6) 0.002(4) 0.042(5) 0.044(5)
O5 0.137(11) 0.092(8) 0.071(6) -0.050(6) -0.050(8) 0.082(9)
O6 0.066(6) 0.083(6) 0.097(7) -0.008(5) 0.005(5) 0.037(5)
N2' 0.039(9) 0.021(8) 0.048(9) -0.009(6) 0.009(7) 0.013(6)
O4' 0.060(9) 0.063(9) 0.083(9) -0.022(7) -0.010(7) 0.045(7)
O5' 0.108(18) 0.084(15) 0.098(16) -0.050(12) 0.015(13) 0.022(13)
O6' 0.088(17) 0.13(2) 0.091(19) -0.032(15) 0.036(15) 0.059(18)
O7 0.041(2) 0.038(2) 0.042(2) -0.0042(18) 0.0048(18) 0.0176(19)
O8 0.115(5) 0.086(4) 0.095(4) 0.050(3) 0.060(4) 0.068(4)
O9 0.103(4) 0.077(4) 0.074(3) 0.026(3) 0.035(3) 0.069(3)
N4 0.030(6) 0.050(6) 0.039(5) 0.004(4) 0.002(5) 0.022(5)
O10 0.029(2) 0.026(2) 0.024(3) 0.000(2) -0.014(2) 0.0109(16)
O11 0.17(2) 0.17(2) 0.16(2) -0.003(7) -0.001(7) 0.081(12)
O12 0.113(16) 0.117(16) 0.116(16) 0.011(9) -0.005(10) 0.065(11)
N4' 0.030(6) 0.050(6) 0.039(5) 0.004(4) 0.002(5) 0.022(5)
O10' 0.029(2) 0.026(2) 0.024(3) 0.000(2) -0.014(2) 0.0109(16)
O11' 0.059(9) 0.062(9) 0.159(16) 0.002(9) 0.005(9) 0.045(8)
O12' 0.081(9) 0.053(7) 0.069(8) 0.014(6) 0.006(7) 0.026(6)
N4" 0.030(6) 0.050(6) 0.039(5) 0.004(4) 0.002(5) 0.022(5)
O10" 0.029(2) 0.026(2) 0.024(3) 0.000(2) -0.014(2) 0.0109(16)
O11" 0.113(10) 0.069(8) 0.073(8) 0.006(6) 0.041(7) 0.035(7)
O12" 0.082(9) 0.064(8) 0.106(9) 0.009(7) -0.004(7) 0.033(7)

loop_
_atom_type_symbol
_atom_type_description
_atom_type_scat_dispersion_real
_atom_type_scat_dispersion_imag
_atom_type_scat_source
C C 0.0033 0.0016 'International Tables Vol C Tables 4.2.6.8 and 6.1.1.4'
H H 0.0000 0.0000 'International Tables Vol C Tables 4.2.6.8 and 6.1.1.4'
Cl Cl 0.1484 0.1585 'International Tables Vol C Tables 4.2.6.8 and 6.1.1.4'
Cu Cu 0.3201 1.2651 'International Tables Vol C Tables 4.2.6.8 and 6.1.1.4'
N N 0.0061 0.0033 'International Tables Vol C Tables 4.2.6.8 and 6.1.1.4'
O O 0.0106 0.0060 'International Tables Vol C Tables 4.2.6.8 and 6.1.1.4'

loop_
_geom_angle_atom_site_label_1
_geom_angle_atom_site_label_2
_geom_angle_atom_site_label_3
_geom_angle
_geom_angle_site_symmetry_3
N7 C1 C2 122.1(5) .
N7 C1 H1 119.0 .
C2 C1 H1 119.0 .
C3 C2 C1 119.0(5) .
C3 C2 H2 120.5 .
C1 C2 H2 120.5 .
C2 C3 C4 120.1(5) .
C2 C3 H3 120.0 .
C4 C3 H3 120.0 .
C3 C4 C5 119.0(5) .
C3 C4 H4 120.5 .
C5 C4 H4 120.5 .
N7 C5 C4 120.9(5) .
N7 C5 C6 118.8(4) .
C4 C5 C6 120.2(5) .
N8 C6 C7 121.4(4) .
N8 C6 C5 112.5(4) .
C7 C6 C5 125.9(4) .
N9 C7 C6 121.3(4) .
N9 C7 C14 112.7(4) .
C6 C7 C14 125.7(4) .
N9 C8 C9 121.7(4) .
N9 C8 C9 118.8(4) 2_645
C9 C8 C9 119.5(5) 2_645
N8 C9 C8 120.9(4) .
N8 C9 C8 118.6(4) 3_765
C8 C9 C8 120.5(5) 3_765
N6 C10 C11 122.5(5) .
N6 C10 H10A 118.8 .
C11 C10 H10A 118.8 .
C13 C11 C10 119.2(5) .
C13 C11 H11A 120.4 .
C10 C11 H11A 120.4 .
C14 C12 C13 118.7(5) .
C14 C12 H12A 120.7 .
C13 C12 H12A 120.7 .
C11 C13 C12 119.6(5) .
C11 C13 H13A 120.2 .
C12 C13 H13A 120.2 .
N6 C14 C12 121.9(4) .
N6 C14 C7 119.4(4) .
C12 C14 C7 118.6(4) .
N13 C15 C16 123.0(5) .
N13 C15 H15A 118.5 .
C16 C15 H15A 118.5 .
C17 C16 C15 118.2(5) .
C17 C16 H16A 120.9 .
C15 C16 H16A 120.9 .
C16 C17 C18 119.1(5) .
C16 C17 H17A 120.5 .
C18 C17 H17A 120.5 .
C19 C18 C17 119.8(5) .
C19 C18 H18A 120.1 .
C17 C18 H18A 120.1 .
N13 C19 C18 121.8(5) .
N13 C19 C22 119.6(4) .
C18 C19 C22 118.6(5) .
N17 C20 C21 121.9(4) .
N17 C20 C21 118.2(4) 2_655
C21 C20 C21 119.7(5) 2_655
N15 C21 C20 120.4(4) .
N15 C21 C20 119.2(4) 3_665
C20 C21 C20 120.3(5) 3_665
N17 C22 C23 120.8(4) .
N17 C22 C19 113.0(4) .
C23 C22 C19 125.7(4) .
N15 C23 C22 121.2(4) .
N15 C23 C53 113.5(4) .
C22 C23 C53 124.9(4) .
C25 C24 C43 119.3(5) .
C25 C24 H24A 120.3 .
C43 C24 H24A 120.3 .
C24 C25 C26 118.7(5) .
C24 C25 H25A 120.6 .
C26 C25 H25A 120.6 .
N12 C26 C25 122.5(5) .
N12 C26 H26A 118.8 .
C25 C26 H26A 118.8 .
C28 C27 C29 119.1(5) .
C28 C27 H27A 120.4 .
C29 C27 H27A 120.4 .
C27 C28 C57 119.1(5) .
C27 C28 H28A 120.5 .
C57 C28 H28A 120.5 .
C30 C29 C27 118.9(5) .
C30 C29 H29A 120.6 .
C27 C29 H29A 120.6 .
N10 C30 C29 122.2(4) .
N10 C30 C31 119.9(4) .
C29 C30 C31 118.0(4) .
N16 C31 C32 120.7(4) .
N16 C31 C30 113.5(4) .
C32 C31 C30 125.3(4) .
N18 C32 C31 120.6(4) .
N18 C32 C54 113.9(4) .
C31 C32 C54 125.2(4) .
N18 C33 C34 121.0(4) .
N18 C33 C34 118.6(4) 2_655
C34 C33 C34 120.3(5) 2_655
N16 C34 C33 121.1(4) .
N16 C34 C33 119.2(4) 3_665
C33 C34 C33 119.7(5) 3_665
C36 C35 C54 120.0(5) .
C36 C35 H35A 120.0 .
C54 C35 H35A 120.0 .
C35 C36 C37 118.8(5) .
C35 C36 H36A 120.6 .
C37 C36 H36A 120.6 .
C38 C37 C36 118.3(5) .
C38 C37 H37A 120.9 .
C36 C37 H37A 120.9 .
N14 C38 C37 123.5(5) .
N14 C38 H38A 118.3 .
C37 C38 H38A 118.3 .
C24 C43 C53 119.4(5) .
C24 C43 H43A 120.3 .
C53 C43 H43A 120.3 .
N12 C53 C43 120.8(5) .
N12 C53 C23 120.7(4) .
C43 C53 C23 118.4(4) .
N14 C54 C35 121.6(4) .
N14 C54 C32 121.2(4) .
C35 C54 C32 117.2(4) .
N10 C57 C28 122.7(5) .
N10 C57 H57A 118.7 .
C28 C57 H57A 118.7 .
O7 Cu1 O1 89.31(17) .
O7 Cu1 N7 177.27(17) .
O1 Cu1 N7 90.84(17) .
O7 Cu1 N6 91.34(17) .
O1 Cu1 N6 174.83(18) .
N7 Cu1 N6 88.76(16) .
O7 Cu1 O4 87.4(2) .
O1 Cu1 O4 84.2(3) .
N7 Cu1 O4 89.9(2) .
N6 Cu1 O4 100.9(3) .
O7 Cu1 O4' 77.0(5) .
O1 Cu1 O4' 97.3(4) .
N7 Cu1 O4' 100.3(5) .
N6 Cu1 O4' 87.9(3) .
O4 Cu1 O4' 16.8(4) .
N13 Cu2 N14 91.83(16) .
N13 Cu2 N10 170.53(16) .
N14 Cu2 N10 88.22(16) .
N13 Cu2 N12 87.05(16) .
N14 Cu2 N12 171.24(16) .
N10 Cu2 N12 91.46(16) .
N13 Cu2 O10" 101.2(4) .
N14 Cu2 O10" 87.8(3) .
N10 Cu2 O10" 88.3(4) .
N12 Cu2 O10" 101.0(3) .
N13 Cu2 O10' 90.4(3) .
N14 Cu2 O10' 99.6(3) .
N10 Cu2 O10' 99.0(3) .
N12 Cu2 O10' 89.1(3) .
O10" Cu2 O10' 15.8(3) .
N13 Cu2 O10 95.7(7) .
N14 Cu2 O10 91.9(6) .
N10 Cu2 O10 93.7(7) .
N12 Cu2 O10 96.9(6) .
O10" Cu2 O10 6.7(7) .
O10' Cu2 O10 9.3(6) .
O3 N1 O2 123.1(7) .
O3 N1 O1 117.4(7) .
O2 N1 O1 119.5(5) .
O8 N3 O7 120.2(5) .
O8 N3 O9 120.2(6) .
O7 N3 O9 119.6(5) .
C10 N6 C14 118.1(4) .
C10 N6 Cu1 119.5(4) .
C14 N6 Cu1 122.2(3) .
C1 N7 C5 118.9(5) .
C1 N7 Cu1 117.3(4) .
C5 N7 Cu1 123.7(3) .
C6 N8 C9 117.2(4) .
C7 N9 C8 117.4(4) .
C57 N10 C30 118.0(4) .
C57 N10 Cu2 118.5(3) .
C30 N10 Cu2 123.5(3) .
C26 N12 C53 119.2(4) .
C26 N12 Cu2 120.4(3) .
C53 N12 Cu2 120.2(3) .
C15 N13 C19 118.2(4) .
C15 N13 Cu2 121.0(4) .
C19 N13 Cu2 120.8(3) .
C38 N14 C54 117.8(4) .
C38 N14 Cu2 119.3(3) .
C54 N14 Cu2 122.8(3) .
C23 N15 C21 118.3(4) .
C34 N16 C31 118.1(4) .
C22 N17 C20 117.3(4) .
C32 N18 C33 118.5(4) .
N1 O1 Cu1 112.0(4) .
O5 N2 O4 120.8(8) .
O5 N2 O6 119.6(7) .
O4 N2 O6 119.5(7) .
N2 O4 Cu1 131.8(6) .
O6' N2' O5' 120.2(8) .
O6' N2' O4' 120.2(8) .
O5' N2' O4' 119.6(8) .
N2' O4' Cu1 124.0(11) .
N3 O7 Cu1 113.1(3) .
O10 N4 O11 120.7(9) .
O10 N4 O12 120.9(9) .
O11 N4 O12 118.4(9) .
N4 O10 Cu2 158.5(16) .
O10' N4' O12' 123.0(8) .
O10' N4' O11' 119.4(8) .
O12' N4' O11' 117.6(8) .
N4' O10' Cu2 152.7(8) .
O10" N4" O11" 122.9(9) .
O10" N4" O12" 120.8(8) .
O11" N4" O12" 116.3(8) .
N4" O10" Cu2 136.0(9) .

loop_
_geom_bond_atom_site_label_1
_geom_bond_atom_site_label_2
_geom_bond_distance
_geom_bond_site_symmetry_2
C1 N7 1.351(6) .
C1 C2 1.375(8) .
C1 H1 0.9300 .
C2 C3 1.364(9) .
C2 H2 0.9300 .
C3 C4 1.380(8) .
C3 H3 0.9300 .
C4 C5 1.387(7) .
C4 H4 0.9300 .
C5 N7 1.356(6) .
C5 C6 1.502(7) .
C6 N8 1.334(6) .
C6 C7 1.412(7) .
C7 N9 1.330(6) .
C7 C14 1.511(6) .
C8 N9 1.344(6) .
C8 C9 1.397(7) .
C8 C9 1.465(6) 2_645
C9 N8 1.354(6) .
C9 C8 1.465(6) 3_765
C10 N6 1.349(6) .
C10 C11 1.371(8) .
C10 H10A 0.9300 .
C11 C13 1.365(8) .
C11 H11A 0.9300 .
C12 C14 1.383(7) .
C12 C13 1.383(7) .
C12 H12A 0.9300 .
C13 H13A 0.9300 .
C14 N6 1.351(6) .
C15 N13 1.343(6) .
C15 C16 1.393(8) .
C15 H15A 0.9300 .
C16 C17 1.383(8) .
C16 H16A 0.9300 .
C17 C18 1.384(8) .
C17 H17A 0.9300 .
C18 C19 1.379(7) .
C18 H18A 0.9300 .
C19 N13 1.354(6) .
C19 C22 1.483(7) .
C20 N17 1.347(6) .
C20 C21 1.401(7) .
C20 C21 1.460(7) 2_655
C21 N15 1.351(6) .
C21 C20 1.460(7) 3_665
C22 N17 1.345(6) .
C22 C23 1.420(7) .
C23 N15 1.328(6) .
C23 C53 1.485(7) .
C24 C25 1.361(8) .
C24 C43 1.380(7) .
C24 H24A 0.9300 .
C25 C26 1.383(7) .
C25 H25A 0.9300 .
C26 N12 1.325(6) .
C26 H26A 0.9300 .
C27 C28 1.374(8) .
C27 C29 1.392(7) .
C27 H27A 0.9300 .
C28 C57 1.377(7) .
C28 H28A 0.9300 .
C29 C30 1.382(7) .
C29 H29A 0.9300 .
C30 N10 1.352(6) .
C30 C31 1.489(7) .
C31 N16 1.339(6) .
C31 C32 1.438(7) .
C32 N18 1.325(6) .
C32 C54 1.482(6) .
C33 N18 1.345(6) .
C33 C34 1.412(7) .
C33 C34 1.456(7) 2_655
C34 N16 1.338(6) .
C34 C33 1.456(7) 3_665
C35 C36 1.359(7) .
C35 C54 1.394(7) .
C35 H35A 0.9300 .
C36 C37 1.393(8) .
C36 H36A 0.9300 .
C37 C38 1.379(7) .
C37 H37A 0.9300 .
C38 N14 1.338(6) .
C38 H38A 0.9300 .
C43 C53 1.384(7) .
C43 H43A 0.9300 .
C53 N12 1.346(6) .
C54 N14 1.347(6) .
C57 N10 1.349(6) .
C57 H57A 0.9300 .
Cu1 O7 1.958(4) .
Cu1 O1 1.975(4) .
Cu1 N7 1.993(4) .
Cu1 N6 2.002(4) .
Cu1 O4 2.319(8) .
Cu1 O4' 2.367(17) .
Cu2 N13 2.014(4) .
Cu2 N14 2.025(4) .
Cu2 N10 2.029(4) .
Cu2 N12 2.034(4) .
Cu2 O10" 2.244(14) .
Cu2 O10' 2.245(11) .
Cu2 O10 2.40(2) .
N1 O3 1.229(7) .
N1 O2 1.243(8) .
N1 O1 1.274(8) .
N3 O8 1.222(6) .
N3 O7 1.241(6) .
N3 O9 1.275(7) .
N2 O5 1.234(8) .
N2 O4 1.249(8) .
N2 O6 1.249(8) .
N2' O6' 1.242(9) .
N2' O5' 1.242(9) .
N2' O4' 1.250(9) .
N4 O10 1.206(9) .
N4 O11 1.244(9) .
N4 O12 1.244(9) .
N4' O10' 1.193(9) .
N4' O12' 1.241(9) .
N4' O11' 1.257(9) .
N4" O10" 1.182(9) .
N4" O11" 1.237(9) .
N4" O12" 1.252(9) .

loop_
_geom_torsion_atom_site_label_1
_geom_torsion_atom_site_label_2
_geom_torsion_atom_site_label_3
_geom_torsion_atom_site_label_4
_geom_torsion
_geom_torsion_site_symmetry_1
_geom_torsion_site_symmetry_4
N7 C1 C2 C3 0.6(9) . .
C1 C2 C3 C4 -1.6(9) . .
C2 C3 C4 C5 1.8(10) . .
C3 C4 C5 N7 -0.8(9) . .
C3 C4 C5 C6 -178.0(5) . .
N7 C5 C6 N8 -132.9(5) . .
C4 C5 C6 N8 44.3(7) . .
N7 C5 C6 C7 52.6(7) . .
C4 C5 C6 C7 -130.2(6) . .
N8 C6 C7 N9 1.3(7) . .
C5 C6 C7 N9 175.4(5) . .
N8 C6 C7 C14 -171.8(5) . .
C5 C6 C7 C14 2.3(8) . .
N9 C8 C9 N8 0.0(8) . .
N9 C8 C9 C8 -178.6(3) . 3_765
C9 C8 C9 C8 1.3(10) 2_645 3_765
N6 C10 C11 C13 1.3(9) . .
C10 C11 C13 C12 -0.8(9) . .
C14 C12 C13 C11 -0.2(8) . .
C13 C12 C14 N6 0.7(8) . .
C13 C12 C14 C7 177.5(5) . .
N9 C7 C14 N6 132.6(5) . .
C6 C7 C14 N6 -53.8(7) . .
N9 C7 C14 C12 -44.3(6) . .
C6 C7 C14 C12 129.3(5) . .
N13 C15 C16 C17 0.1(8) . .
C15 C16 C17 C18 1.7(8) . .
C16 C17 C18 C19 -2.1(8) . .
C17 C18 C19 N13 0.7(8) . .
C17 C18 C19 C22 178.8(5) . .
N17 C20 C21 N15 2.1(8) . .
C21 C20 C21 N15 176.4(3) 2_655 .
N17 C20 C21 C20 -173.6(3) . 3_665
C21 C20 C21 C20 0.7(10) 2_655 3_665
N13 C19 C22 N17 129.6(5) . .
C18 C19 C22 N17 -48.5(6) . .
N13 C19 C22 C23 -58.7(7) . .
C18 C19 C22 C23 123.2(6) . .
N17 C22 C23 N15 1.5(8) . .
C19 C22 C23 N15 -169.6(5) . .
N17 C22 C23 C53 173.3(5) . .
C19 C22 C23 C53 2.2(8) . .
C43 C24 C25 C26 1.0(8) . .
C24 C25 C26 N12 -2.1(8) . .
C29 C27 C28 C57 2.0(7) . .
C28 C27 C29 C30 -2.4(7) . .
C27 C29 C30 N10 -0.1(7) . .
C27 C29 C30 C31 179.3(4) . .
N10 C30 C31 N16 132.1(4) . .
C29 C30 C31 N16 -47.3(6) . .
N10 C30 C31 C32 -55.0(7) . .
C29 C30 C31 C32 125.5(5) . .
N16 C31 C32 N18 0.1(7) . .
C30 C31 C32 N18 -172.3(4) . .
N16 C31 C32 C54 173.5(4) . .
C30 C31 C32 C54 1.1(8) . .
N18 C33 C34 N16 -1.1(7) . .
C34 C33 C34 N16 -176.4(3) 2_655 .
N18 C33 C34 C33 178.0(3) . 3_665
C34 C33 C34 C33 2.7(9) 2_655 3_665
C54 C35 C36 C37 0.7(8) . .
C35 C36 C37 C38 -1.4(8) . .
C36 C37 C38 N14 0.1(8) . .
C25 C24 C43 C53 1.2(8) . .
C24 C43 C53 N12 -2.6(8) . .
C24 C43 C53 C23 175.5(5) . .
N15 C23 C53 N12 -139.6(5) . .
C22 C23 C53 N12 48.1(7) . .
N15 C23 C53 C43 42.4(6) . .
C22 C23 C53 C43 -130.0(5) . .
C36 C35 C54 N14 1.2(8) . .
C36 C35 C54 C32 -177.8(5) . .
N18 C32 C54 N14 -133.9(5) . .
C31 C32 C54 N14 52.3(7) . .
N18 C32 C54 C35 45.1(6) . .
C31 C32 C54 C35 -128.7(5) . .
C27 C28 C57 N10 0.9(7) . .
C11 C10 N6 C14 -0.8(8) . .
C11 C10 N6 Cu1 -175.9(4) . .
C12 C14 N6 C10 -0.2(7) . .
C7 C14 N6 C10 -177.0(4) . .
C12 C14 N6 Cu1 174.8(4) . .
C7 C14 N6 Cu1 -2.0(6) . .
O7 Cu1 N6 C10 59.5(4) . .
O1 Cu1 N6 C10 156.7(18) . .
N7 Cu1 N6 C10 -117.7(4) . .
O4 Cu1 N6 C10 -28.1(4) . .
O4' Cu1 N6 C10 -17.4(6) . .
O7 Cu1 N6 C14 -115.4(4) . .
O1 Cu1 N6 C14 -18(2) . .
N7 Cu1 N6 C14 67.4(4) . .
O4 Cu1 N6 C14 157.0(4) . .
O4' Cu1 N6 C14 167.7(6) . .
C2 C1 N7 C5 0.3(8) . .
C2 C1 N7 Cu1 178.7(4) . .
C4 C5 N7 C1 -0.2(7) . .
C6 C5 N7 C1 177.0(4) . .
C4 C5 N7 Cu1 -178.5(4) . .
C6 C5 N7 Cu1 -1.2(6) . .
O7 Cu1 N7 C1 24(4) . .
O1 Cu1 N7 C1 -68.8(4) . .
N6 Cu1 N7 C1 116.4(4) . .
O4 Cu1 N7 C1 15.4(4) . .
O4' Cu1 N7 C1 28.7(5) . .
O7 Cu1 N7 C5 -158(3) . .
O1 Cu1 N7 C5 109.5(4) . .
N6 Cu1 N7 C5 -65.3(4) . .
O4 Cu1 N7 C5 -166.3(5) . .
O4' Cu1 N7 C5 -153.0(5) . .
C7 C6 N8 C9 -4.1(7) . .
C5 C6 N8 C9 -178.8(4) . .
C8 C9 N8 C6 3.4(7) . .
C8 C9 N8 C6 -177.9(4) 3_765 .
C6 C7 N9 C8 2.2(7) . .
C14 C7 N9 C8 176.1(4) . .
C9 C8 N9 C7 -2.8(7) . .
C9 C8 N9 C7 177.3(4) 2_645 .
C28 C57 N10 C30 -3.4(7) . .
C28 C57 N10 Cu2 177.8(4) . .
C29 C30 N10 C57 2.9(7) . .
C31 C30 N10 C57 -176.5(4) . .
C29 C30 N10 Cu2 -178.3(3) . .
C31 C30 N10 Cu2 2.3(6) . .
N13 Cu2 N10 C57 152.0(9) . .
N14 Cu2 N10 C57 -117.5(3) . .
N12 Cu2 N10 C57 71.2(3) . .
O10" Cu2 N10 C57 -29.7(5) . .
O10' Cu2 N10 C57 -18.0(4) . .
O10 Cu2 N10 C57 -25.8(7) . .
N13 Cu2 N10 C30 -26.8(12) . .
N14 Cu2 N10 C30 63.7(4) . .
N12 Cu2 N10 C30 -107.5(4) . .
O10" Cu2 N10 C30 151.5(5) . .
O10' Cu2 N10 C30 163.2(4) . .
O10 Cu2 N10 C30 155.4(7) . .
C25 C26 N12 C53 0.8(7) . .
C25 C26 N12 Cu2 175.9(4) . .
C43 C53 N12 C26 1.6(7) . .
C23 C53 N12 C26 -176.5(5) . .
C43 C53 N12 Cu2 -173.6(4) . .
C23 C53 N12 Cu2 8.4(6) . .
N13 Cu2 N12 C26 111.4(4) . .
N14 Cu2 N12 C26 -165.8(9) . .
N10 Cu2 N12 C26 -78.0(4) . .
O10" Cu2 N12 C26 10.5(5) . .
O10' Cu2 N12 C26 20.9(5) . .
O10 Cu2 N12 C26 15.9(8) . .
N13 Cu2 N12 C53 -73.5(4) . .
N14 Cu2 N12 C53 9.3(13) . .
N10 Cu2 N12 C53 97.1(4) . .
O10" Cu2 N12 C53 -174.3(5) . .
O10' Cu2 N12 C53 -163.9(5) . .
O10 Cu2 N12 C53 -168.9(7) . .
C16 C15 N13 C19 -1.4(7) . .
C16 C15 N13 Cu2 176.7(4) . .
C18 C19 N13 C15 1.0(7) . .
C22 C19 N13 C15 -177.0(4) . .
C18 C19 N13 Cu2 -177.1(4) . .
C22 C19 N13 Cu2 4.9(6) . .
N14 Cu2 N13 C15 75.4(4) . .
N10 Cu2 N13 C15 165.6(8) . .
N12 Cu2 N13 C15 -113.3(4) . .
O10" Cu2 N13 C15 -12.7(5) . .
O10' Cu2 N13 C15 -24.3(5) . .
O10 Cu2 N13 C15 -16.6(7) . .
N14 Cu2 N13 C19 -106.5(4) . .
N10 Cu2 N13 C19 -16.4(12) . .
N12 Cu2 N13 C19 64.8(4) . .
O10" Cu2 N13 C19 165.4(5) . .
O10' Cu2 N13 C19 153.8(4) . .
O10 Cu2 N13 C19 161.4(7) . .
C37 C38 N14 C54 1.8(7) . .
C37 C38 N14 Cu2 177.6(4) . .
C35 C54 N14 C38 -2.5(7) . .
C32 C54 N14 C38 176.5(4) . .
C35 C54 N14 Cu2 -178.1(4) . .
C32 C54 N14 Cu2 0.9(6) . .
N13 Cu2 N14 C38 -70.5(4) . .
N10 Cu2 N14 C38 118.9(4) . .
N12 Cu2 N14 C38 -153.0(10) . .
O10" Cu2 N14 C38 30.6(5) . .
O10' Cu2 N14 C38 20.1(5) . .
O10 Cu2 N14 C38 25.3(7) . .
N13 Cu2 N14 C54 105.0(4) . .
N10 Cu2 N14 C54 -65.5(4) . .
N12 Cu2 N14 C54 22.5(13) . .
O10" Cu2 N14 C54 -153.9(5) . .
O10' Cu2 N14 C54 -164.3(5) . .
O10 Cu2 N14 C54 -159.2(7) . .
C22 C23 N15 C21 0.3(7) . .
C53 C23 N15 C21 -172.4(4) . .
C20 C21 N15 C23 -2.0(7) . .
C20 C21 N15 C23 173.8(4) 3_665 .
C33 C34 N16 C31 1.6(7) . .
C33 C34 N16 C31 -177.5(4) 3_665 .
C32 C31 N16 C34 -1.1(7) . .
C30 C31 N16 C34 172.1(4) . .
C23 C22 N17 C20 -1.5(7) . .
C19 C22 N17 C20 170.7(4) . .
C21 C20 N17 C22 -0.3(7) . .
C21 C20 N17 C22 -174.7(4) 2_655 .
C31 C32 N18 C33 0.5(7) . .
C54 C32 N18 C33 -173.7(4) . .
C34 C33 N18 C32 0.0(7) . .
C34 C33 N18 C32 175.4(4) 2_655 .
O3 N1 O1 Cu1 -176.0(5) . .
O2 N1 O1 Cu1 5.3(8) . .
O7 Cu1 O1 N1 102.8(4) . .
N7 Cu1 O1 N1 -79.9(4) . .
N6 Cu1 O1 N1 6(2) . .
O4 Cu1 O1 N1 -169.7(5) . .
O4' Cu1 O1 N1 179.6(6) . .
O5 N2 O4 Cu1 116.3(9) . .
O6 N2 O4 Cu1 -63.4(9) . .
O7 Cu1 O4 N2 -5.5(9) . .
O1 Cu1 O4 N2 -95.0(9) . .
N7 Cu1 O4 N2 174.1(9) . .
N6 Cu1 O4 N2 85.4(9) . .
O4' Cu1 O4 N2 45.7(19) . .
O6' N2' O4' Cu1 -128.3(17) . .
O5' N2' O4' Cu1 51.6(17) . .
O7 Cu1 O4' N2' 81.1(13) . .
O1 Cu1 O4' N2' -6.5(14) . .
N7 Cu1 O4' N2' -98.7(13) . .
N6 Cu1 O4' N2' 173.0(14) . .
O4 Cu1 O4' N2' -45.9(15) . .
O8 N3 O7 Cu1 177.3(5) . .
O9 N3 O7 Cu1 -4.8(7) . .
O1 Cu1 O7 N3 -98.5(4) . .
N7 Cu1 O7 N3 168(11) . .
N6 Cu1 O7 N3 76.4(4) . .
O4 Cu1 O7 N3 177.3(5) . .
O4' Cu1 O7 N3 163.9(5) . .
O11 N4 O10 Cu2 14(5) . .
O12 N4 O10 Cu2 -166(5) . .
N13 Cu2 O10 N4 -63(5) . .
N14 Cu2 O10 N4 -155(5) . .
N10 Cu2 O10 N4 116(5) . .
N12 Cu2 O10 N4 25(5) . .
O10" Cu2 O10 N4 152(13) . .
O10' Cu2 O10 N4 -8(3) . .
O12' N4' O10' Cu2 104.1(18) . .
O11' N4' O10' Cu2 -76.0(18) . .
N13 Cu2 O10' N4' 110.3(18) . .
N14 Cu2 O10' N4' 18.3(18) . .
N10 Cu2 O10' N4' -71.4(18) . .
N12 Cu2 O10' N4' -162.7(18) . .
O10" Cu2 O10' N4' -23.4(18) . .
O10 Cu2 O10' N4' -15(5) . .
O11" N4" O10" Cu2 72.4(14) . .
O12" N4" O10" Cu2 -107.4(14) . .
N13 Cu2 O10" N4" -63.3(13) . .
N14 Cu2 O10" N4" -154.8(13) . .
N10 Cu2 O10" N4" 116.9(13) . .
N12 Cu2 O10" N4" 25.8(13) . .
O10' Cu2 O10" N4" -15.9(13) . .
O10 Cu2 O10" N4" -27(8) . .

loop_
_platon_squeeze_void_nr
_platon_squeeze_void_average_x
_platon_squeeze_void_average_y
_platon_squeeze_void_average_z
_platon_squeeze_void_volume
_platon_squeeze_void_count_electrons
_platon_squeeze_void_content
1 0.000 0.000 0.000 445 109 ' '
2 0.000 0.500 0.000 181 78 ' '
3 -0.333 0.333 0.083 1215 300 ' '
4 0.000 0.000 0.108 132 43 ' '
5 -0.167 0.667 0.167 182 78 ' '
6 0.000 0.000 0.250 1211 300 ' '
7 0.167 0.833 0.333 182 78 ' '
8 0.000 0.000 0.392 132 43 ' '
9 0.333 0.667 0.417 1215 300 ' '
10 0.000 0.000 0.500 445 109 ' '
11 0.000 0.500 0.500 181 78 ' '
12 -0.333 0.333 0.583 1215 300 ' '
13 0.000 0.000 0.608 132 43 ' '
14 -0.167 0.167 0.667 182 78 ' '
15 0.000 0.000 0.750 1211 300 ' '
16 0.167 0.333 0.833 182 78 ' '
17 0.000 0.000 0.892 132 43 ' '
18 0.333 0.667 0.917 1215 300 ' '
19 0.167 0.333 0.333 182 78 ' '
20 0.167 0.833 0.833 181 78 ' '
21 0.333 0.667 0.167 459 109 ' '
22 0.333 0.667 0.667 459 109 ' '
23 0.333 0.167 0.167 182 78 ' '
24 0.333 0.167 0.667 182 78 ' '
25 0.333 0.667 0.058 129 42 ' '
26 0.333 0.667 0.558 129 42 ' '
27 0.333 0.667 0.275 132 43 ' '
28 0.333 0.667 0.775 132 43 ' '
29 0.500 0.500 0.000 182 78 ' '
30 0.500 1.000 0.500 181 78 ' '
31 0.500 0.000 0.000 181 78 ' '
32 0.500 0.500 0.500 182 78 ' '
33 0.667 0.333 0.333 459 109 ' '
34 0.667 0.333 0.833 459 109 ' '
35 0.667 0.833 0.333 182 78 ' '
36 0.667 0.833 0.833 182 78 ' '
37 0.667 0.333 0.225 132 43 ' '
38 0.667 0.333 0.725 132 43 ' '
39 0.667 0.333 0.442 129 42 ' '
40 0.667 0.333 0.942 129 42 ' '
41 0.833 1.167 0.167 181 78 ' '
42 0.833 0.667 0.667 182 78 ' '
